data_4106494
loop_
_publ_author_name
'Chien-Wei Hsu'
'Chao-Chen Lin'
'Min-Wen Chung'
'Yun Chi'
'Gene-Hsiang Lee'
'Pi-Tai Chou'
'Chih-Hao Chang'
'Pin-Yang Chen'

_publ_section_title
;
 Systematic Investigation of the Metal-Structure-Photophysics Relationship
 of Emissive d10-Complexes of Group 11 Elements: The Prospect of
 Application in Organic Light Emitting Devices
;
_journal_name_full 'Journal of the American Chemical Society'
_journal_page_first 12085
_journal_page_last 12099
_journal_paper_doi 10.1021/ja2026568
_journal_volume 133
_journal_year 2011
_chemical_formula_sum 'C55 H41 Cl4 Cu F6 N2 O P2'
_chemical_formula_weight 1127.18
_chemical_name_systematic
; 
 ? 
;
_space_group_IT_number 14
_symmetry_cell_setting monoclinic
_symmetry_space_group_name_Hall '-P 2yn'
_symmetry_space_group_name_H-M 'P 1 21/n 1'
_atom_sites_solution_hydrogens geom
_atom_sites_solution_primary direct
_atom_sites_solution_secondary difmap
_audit_creation_method SHELXL-97
_cell_angle_alpha 90.00
_cell_angle_beta 90.1460(10)
_cell_angle_gamma 90.00
_cell_formula_units_Z 4
_cell_length_a 13.9226(9)
_cell_length_b 20.2681(12)
_cell_length_c 18.1130(10)
_cell_measurement_reflns_used 5183
_cell_measurement_temperature 150(2)
_cell_measurement_theta_max 27.28
_cell_measurement_theta_min 2.30
_cell_volume 5111.2(5)
_computing_cell_refinement 'Bruker SAINT'
_computing_data_collection 'Bruker SMART'
_computing_data_reduction 'Bruker SAINT'
_computing_molecular_graphics 'Bruker SHELXTL'
_computing_publication_material 'Bruker SHELXTL'
_computing_structure_refinement 'SHELXL-97 (Sheldrick, 1997)'
_computing_structure_solution 'SHELXS-97 (Sheldrick, 1990)'
_diffrn_ambient_temperature 150(2)
_diffrn_measured_fraction_theta_full 1.000
_diffrn_measured_fraction_theta_max 1.000
_diffrn_measurement_device_type 'BRUKER SMART APEXCCD area detector'
_diffrn_measurement_method 'omega scans'
_diffrn_radiation_monochromator graphite
_diffrn_radiation_source 'fine-focus sealed tube'
_diffrn_radiation_type MoK\a
_diffrn_radiation_wavelength 0.71073
_diffrn_reflns_av_R_equivalents 0.0303
_diffrn_reflns_av_sigmaI/netI 0.0347
_diffrn_reflns_limit_h_max 18
_diffrn_reflns_limit_h_min -17
_diffrn_reflns_limit_k_max 26
_diffrn_reflns_limit_k_min -25
_diffrn_reflns_limit_l_max 22
_diffrn_reflns_limit_l_min -23
_diffrn_reflns_number 33585
_diffrn_reflns_theta_full 27.50
_diffrn_reflns_theta_max 27.50
_diffrn_reflns_theta_min 1.51
_exptl_absorpt_coefficient_mu 0.763
_exptl_absorpt_correction_T_max 0.7760
_exptl_absorpt_correction_T_min 0.7399
_exptl_absorpt_correction_type multi-scan
_exptl_crystal_colour light-yellow
_exptl_crystal_density_diffrn 1.465
_exptl_crystal_density_meas ?
_exptl_crystal_description block
_exptl_crystal_F_000 2296
_exptl_crystal_size_max 0.42
_exptl_crystal_size_mid 0.40
_exptl_crystal_size_min 0.35
_refine_diff_density_max 1.285
_refine_diff_density_min -0.910
_refine_diff_density_rms 0.065
_refine_ls_extinction_method none
_refine_ls_goodness_of_fit_ref 1.029
_refine_ls_hydrogen_treatment constr
_refine_ls_matrix_type full
_refine_ls_number_parameters 640
_refine_ls_number_reflns 11736
_refine_ls_number_restraints 1
_refine_ls_restrained_S_all 1.030
_refine_ls_R_factor_all 0.0544
_refine_ls_R_factor_gt 0.0443
_refine_ls_shift/su_max 0.007
_refine_ls_shift/su_mean 0.001
_refine_ls_structure_factor_coef Fsqd
_refine_ls_weighting_details 'calc w=1/[\s^2^(Fo^2^)+(0.0472P)^2^+4.8175P] where P=(Fo^2^+2Fc^2^)/3'
_refine_ls_weighting_scheme calc
_refine_ls_wR_factor_gt 0.1033
_refine_ls_wR_factor_ref 0.1092
_reflns_number_gt 9904
_reflns_number_total 11736
_reflns_threshold_expression >2sigma(I)
_cod_data_source_file ja2026568_si_001_2.cif
_cod_data_source_block 2
_cod_depositor_comments
;
The following automatic conversions were performed:

'_exptl_crystal_density_meas' value 'not_measured' was changed to '?'
- the value is perceived as not measured.

Automatic conversion script
Id: cif_fix_values 3008 2015-01-20 13:52:24Z robertas 
;
_cod_database_code 4106494

loop_
_symmetry_equiv_pos_as_xyz
'x, y, z'
'-x+1/2, y+1/2, -z+1/2'
'-x, -y, -z'
'x-1/2, -y-1/2, z-1/2'

loop_
_atom_site_label
_atom_site_type_symbol
_atom_site_fract_x
_atom_site_fract_y
_atom_site_fract_z
_atom_site_U_iso_or_equiv
_atom_site_adp_type
_atom_site_occupancy
_atom_site_symmetry_multiplicity
_atom_site_calc_flag
_atom_site_refinement_flags
Cu Cu 0.391390(18) 0.174704(12) 0.238434(14) 0.01899(7) Uani 1 1 d U
P1 P 0.28799(4) 0.11690(3) 0.30844(3) 0.01976(11) Uani 1 1 d .
P2 P 0.44398(4) 0.11236(3) 0.13812(3) 0.01781(11) Uani 1 1 d U
O1 O 0.43198(11) 0.01913(7) 0.25267(8) 0.0238(3) Uani 1 1 d .
N1 N 0.50989(13) 0.22169(9) 0.27704(9) 0.0201(4) Uani 1 1 d .
N2 N 0.37155(13) 0.27854(8) 0.19471(9) 0.0202(4) Uani 1 1 d .
C1 C 0.58856(16) 0.20612(11) 0.31790(12) 0.0229(4) Uani 1 1 d .
C2 C 0.66383(16) 0.24869(11) 0.30504(12) 0.0255(5) Uani 1 1 d .
H2 H 0.7257 0.2476 0.3273 0.031 Uiso 1 1 calc R
C3 C 0.63049(16) 0.29378(11) 0.25243(12) 0.0246(5) Uani 1 1 d .
C4 C 0.53470(15) 0.27559(10) 0.23639(11) 0.0204(4) Uani 1 1 d .
C5 C 0.46152(15) 0.30377(10) 0.18721(11) 0.0200(4) Uani 1 1 d .
C6 C 0.48180(17) 0.35328(11) 0.13573(12) 0.0264(5) Uani 1 1 d .
H6 H 0.5457 0.3687 0.1294 0.032 Uiso 1 1 calc R
C7 C 0.40781(18) 0.37931(12) 0.09429(13) 0.0297(5) Uani 1 1 d .
H7 H 0.4205 0.4125 0.0586 0.036 Uiso 1 1 calc R
C8 C 0.31530(17) 0.35702(11) 0.10482(13) 0.0275(5) Uani 1 1 d .
H8 H 0.2632 0.3759 0.0783 0.033 Uiso 1 1 calc R
C9 C 0.29979(16) 0.30610(10) 0.15531(12) 0.0218(4) Uani 1 1 d .
C10 C 0.20006(16) 0.28263(11) 0.16835(12) 0.0235(4) Uani 1 1 d .
C11 C 0.16899(17) 0.26917(11) 0.23987(13) 0.0265(5) Uani 1 1 d .
H11 H 0.2132 0.2715 0.2799 0.032 Uiso 1 1 calc R
C12 C 0.07417(18) 0.25242(13) 0.25302(15) 0.0350(6) Uani 1 1 d .
H12 H 0.0534 0.2437 0.3020 0.042 Uiso 1 1 calc R
C13 C 0.00950(18) 0.24834(14) 0.19507(17) 0.0416(6) Uani 1 1 d .
H13 H -0.0556 0.2369 0.2042 0.050 Uiso 1 1 calc R
C14 C 0.03978(19) 0.26096(14) 0.12389(16) 0.0400(6) Uani 1 1 d .
H14 H -0.0045 0.2579 0.0841 0.048 Uiso 1 1 calc R
C15 C 0.13426(18) 0.27803(12) 0.11029(14) 0.0311(5) Uani 1 1 d .
H15 H 0.1545 0.2867 0.0612 0.037 Uiso 1 1 calc R
C16 C 0.58741(17) 0.15025(12) 0.37005(13) 0.0293(5) Uani 1 1 d .
C17 C 0.68927(18) 0.34912(12) 0.22541(14) 0.0324(5) Uani 1 1 d .
C18 C 0.34085(15) 0.04789(10) 0.36029(12) 0.0221(4) Uani 1 1 d .
C19 C 0.32281(17) 0.03622(12) 0.43503(12) 0.0284(5) Uani 1 1 d .
H19 H 0.2791 0.0639 0.4608 0.034 Uiso 1 1 calc R
C20 C 0.36773(18) -0.01519(12) 0.47230(13) 0.0315(5) Uani 1 1 d .
H20 H 0.3550 -0.0221 0.5232 0.038 Uiso 1 1 calc R
C21 C 0.43085(18) -0.05629(12) 0.43567(14) 0.0329(5) Uani 1 1 d .
H21 H 0.4612 -0.0915 0.4613 0.039 Uiso 1 1 calc R
C22 C 0.44971(18) -0.04605(12) 0.36160(13) 0.0302(5) Uani 1 1 d .
H22 H 0.4930 -0.0742 0.3361 0.036 Uiso 1 1 calc R
C23 C 0.40515(16) 0.00537(11) 0.32509(12) 0.0228(4) Uani 1 1 d .
C24 C 0.37738(15) -0.00503(10) 0.19461(12) 0.0219(4) Uani 1 1 d .
C25 C 0.32481(17) -0.06266(11) 0.19794(13) 0.0275(5) Uani 1 1 d .
H25 H 0.3221 -0.0877 0.2422 0.033 Uiso 1 1 calc R
C26 C 0.27592(18) -0.08326(12) 0.13502(14) 0.0316(5) Uani 1 1 d .
H26 H 0.2388 -0.1226 0.1364 0.038 Uiso 1 1 calc R
C27 C 0.28078(17) -0.04704(12) 0.07046(13) 0.0309(5) Uani 1 1 d .
H27 H 0.2479 -0.0619 0.0275 0.037 Uiso 1 1 calc R
C28 C 0.33371(16) 0.01098(11) 0.06836(12) 0.0248(5) Uani 1 1 d .
H28 H 0.3364 0.0359 0.0240 0.030 Uiso 1 1 calc R
C29 C 0.38284(15) 0.03296(10) 0.13056(12) 0.0204(4) Uani 1 1 d .
C30 C 0.22578(17) 0.16135(11) 0.38178(12) 0.0257(5) Uani 1 1 d .
C31 C 0.13200(19) 0.14728(14) 0.40283(14) 0.0353(6) Uani 1 1 d .
H31 H 0.0973 0.1135 0.3780 0.042 Uiso 1 1 calc R
C32 C 0.0885(2) 0.18214(16) 0.45985(15) 0.0448(7) Uani 1 1 d .
H32 H 0.0242 0.1725 0.4735 0.054 Uiso 1 1 calc R
C33 C 0.1382(2) 0.23012(16) 0.49616(16) 0.0500(8) Uani 1 1 d .
H33 H 0.1086 0.2533 0.5356 0.060 Uiso 1 1 calc R
C34 C 0.2311(3) 0.24522(15) 0.47603(16) 0.0505(8) Uani 1 1 d .
H34 H 0.2651 0.2790 0.5014 0.061 Uiso 1 1 calc R
C35 C 0.2752(2) 0.21102(13) 0.41844(14) 0.0366(6) Uani 1 1 d .
H35 H 0.3391 0.2217 0.4044 0.044 Uiso 1 1 calc R
C36 C 0.19096(15) 0.07594(11) 0.25770(12) 0.0220(4) Uani 1 1 d .
C37 C 0.14402(17) 0.02012(12) 0.28414(15) 0.0328(5) Uani 1 1 d .
H37 H 0.1624 0.0016 0.3303 0.039 Uiso 1 1 calc R
C38 C 0.07055(19) -0.00867(13) 0.24344(17) 0.0397(6) Uani 1 1 d .
H38 H 0.0389 -0.0468 0.2618 0.048 Uiso 1 1 calc R
C39 C 0.04324(18) 0.01783(14) 0.17656(16) 0.0397(6) Uani 1 1 d .
H39 H -0.0074 -0.0018 0.1490 0.048 Uiso 1 1 calc R
C40 C 0.08935(19) 0.07280(14) 0.14964(15) 0.0370(6) Uani 1 1 d .
H40 H 0.0707 0.0910 0.1034 0.044 Uiso 1 1 calc R
C41 C 0.16340(16) 0.10188(12) 0.19002(13) 0.0269(5) Uani 1 1 d .
H41 H 0.1952 0.1397 0.1711 0.032 Uiso 1 1 calc R
C42 C 0.57132(15) 0.08998(11) 0.14210(11) 0.0214(4) Uani 1 1 d .
C43 C 0.60375(18) 0.02540(12) 0.13747(13) 0.0306(5) Uani 1 1 d .
H43 H 0.5589 -0.0096 0.1324 0.037 Uiso 1 1 calc R
C44 C 0.7015(2) 0.01169(15) 0.14028(15) 0.0419(7) Uani 1 1 d .
H44 H 0.7233 -0.0327 0.1380 0.050 Uiso 1 1 calc R
C45 C 0.76687(19) 0.06238(17) 0.14639(15) 0.0454(7) Uani 1 1 d .
H45 H 0.8337 0.0530 0.1473 0.054 Uiso 1 1 calc R
C46 C 0.73558(18) 0.12690(16) 0.15123(15) 0.0403(6) Uani 1 1 d .
H46 H 0.7808 0.1618 0.1557 0.048 Uiso 1 1 calc R
C47 C 0.63814(17) 0.14075(12) 0.14955(13) 0.0286(5) Uani 1 1 d .
H47 H 0.6168 0.1851 0.1535 0.034 Uiso 1 1 calc R
C48 C 0.43191(15) 0.14463(10) 0.04451(11) 0.0196(4) Uani 1 1 d .
C49 C 0.49208(17) 0.12563(12) -0.01318(12) 0.0269(5) Uani 1 1 d .
H49 H 0.5432 0.0957 -0.0042 0.032 Uiso 1 1 calc R
C50 C 0.47736(18) 0.15043(12) -0.08366(12) 0.0289(5) Uani 1 1 d .
H50 H 0.5185 0.1373 -0.1228 0.035 Uiso 1 1 calc R
C51 C 0.40353(17) 0.19398(12) -0.09727(12) 0.0298(5) Uani 1 1 d .
H51 H 0.3935 0.2106 -0.1457 0.036 Uiso 1 1 calc R
C52 C 0.34412(18) 0.21354(13) -0.04059(13) 0.0345(6) Uani 1 1 d .
H52 H 0.2937 0.2440 -0.0499 0.041 Uiso 1 1 calc R
C53 C 0.35791(17) 0.18864(12) 0.03021(12) 0.0269(5) Uani 1 1 d .
H53 H 0.3164 0.2019 0.0690 0.032 Uiso 1 1 calc R
F1 F 0.50906(12) 0.14898(10) 0.41267(9) 0.0530(5) Uani 1 1 d .
F2 F 0.59067(14) 0.09079(7) 0.33790(9) 0.0505(4) Uani 1 1 d .
F3 F 0.66344(11) 0.15212(8) 0.41617(8) 0.0420(4) Uani 1 1 d .
F4 F 0.70892(11) 0.34667(9) 0.15265(9) 0.0446(4) Uani 1 1 d .
F5 F 0.77467(11) 0.35198(8) 0.25973(10) 0.0498(5) Uani 1 1 d .
F6 F 0.64817(12) 0.40891(7) 0.23617(9) 0.0437(4) Uani 1 1 d .
C54 C 0.8468(2) 0.05095(16) 0.3387(2) 0.0539(8) Uani 1 1 d .
H54A H 0.8737 0.0270 0.2959 0.065 Uiso 1 1 calc R
H54B H 0.7759 0.0501 0.3342 0.065 Uiso 1 1 calc R
Cl1 Cl 0.88574(7) 0.13226(5) 0.33633(8) 0.0815(3) Uani 1 1 d .
Cl2 Cl 0.88060(9) 0.00997(5) 0.42023(5) 0.0784(3) Uani 1 1 d .
C55 C 0.5228(3) 0.3502(2) 0.4184(3) 0.0891(15) Uani 1 1 d .
H55A H 0.4994 0.3641 0.3691 0.107 Uiso 1 1 calc R
H55B H 0.5377 0.3025 0.4158 0.107 Uiso 1 1 calc R
Cl3 Cl 0.43403(6) 0.36206(7) 0.48106(6) 0.0788(3) Uani 1 1 d .
Cl4 Cl 0.62716(8) 0.39308(7) 0.43885(6) 0.0883(4) Uani 1 1 d .

loop_
_atom_site_aniso_label
_atom_site_aniso_U_11
_atom_site_aniso_U_22
_atom_site_aniso_U_33
_atom_site_aniso_U_23
_atom_site_aniso_U_13
_atom_site_aniso_U_12
Cu 0.02070(13) 0.01755(13) 0.01870(13) 0.00071(9) 0.00036(9) -0.00164(10)
P1 0.0217(3) 0.0191(3) 0.0184(3) 0.0025(2) 0.0012(2) -0.0003(2)
P2 0.0201(2) 0.0165(2) 0.0169(2) 0.00066(19) 0.00025(19) 0.00166(19)
O1 0.0298(8) 0.0211(8) 0.0204(7) 0.0019(6) -0.0008(6) -0.0031(6)
N1 0.0248(9) 0.0184(9) 0.0171(8) 0.0012(7) -0.0022(7) -0.0008(7)
N2 0.0240(9) 0.0178(8) 0.0189(8) -0.0005(7) -0.0014(7) 0.0018(7)
C1 0.0256(11) 0.0231(11) 0.0199(10) 0.0004(8) -0.0037(8) -0.0016(9)
C2 0.0256(11) 0.0249(11) 0.0260(11) 0.0027(9) -0.0057(9) -0.0028(9)
C3 0.0266(11) 0.0218(11) 0.0254(11) 0.0016(9) -0.0023(9) -0.0039(9)
C4 0.0249(10) 0.0180(10) 0.0182(10) 0.0003(8) -0.0011(8) -0.0004(8)
C5 0.0257(10) 0.0154(9) 0.0188(10) -0.0016(8) -0.0010(8) 0.0008(8)
C6 0.0286(11) 0.0256(11) 0.0250(11) 0.0056(9) 0.0006(9) -0.0027(9)
C7 0.0381(13) 0.0239(11) 0.0272(12) 0.0104(9) -0.0012(10) 0.0003(10)
C8 0.0307(12) 0.0248(11) 0.0271(11) 0.0049(9) -0.0046(9) 0.0045(9)
C9 0.0268(11) 0.0180(10) 0.0206(10) -0.0012(8) -0.0012(8) 0.0037(8)
C10 0.0252(11) 0.0185(10) 0.0267(11) -0.0008(8) -0.0019(9) 0.0051(8)
C11 0.0298(11) 0.0213(11) 0.0283(11) -0.0001(9) 0.0000(9) 0.0054(9)
C12 0.0325(13) 0.0324(13) 0.0402(14) 0.0032(11) 0.0093(11) 0.0061(10)
C13 0.0235(12) 0.0418(15) 0.0596(18) 0.0034(13) 0.0024(12) 0.0007(11)
C14 0.0305(13) 0.0416(15) 0.0479(16) 0.0011(12) -0.0124(12) -0.0003(11)
C15 0.0339(13) 0.0299(12) 0.0295(12) 0.0011(10) -0.0051(10) 0.0020(10)
C16 0.0282(12) 0.0306(12) 0.0290(12) 0.0078(10) -0.0076(9) -0.0037(9)
C17 0.0297(12) 0.0298(12) 0.0376(14) 0.0082(10) -0.0084(10) -0.0065(10)
C18 0.0241(10) 0.0204(10) 0.0218(10) 0.0048(8) -0.0029(8) -0.0032(8)
C19 0.0327(12) 0.0291(12) 0.0234(11) 0.0042(9) 0.0010(9) -0.0043(10)
C20 0.0392(13) 0.0336(13) 0.0218(11) 0.0102(10) -0.0048(10) -0.0086(11)
C21 0.0394(13) 0.0265(12) 0.0328(13) 0.0117(10) -0.0124(11) -0.0039(10)
C22 0.0356(13) 0.0240(11) 0.0309(12) 0.0061(9) -0.0037(10) 0.0001(10)
C23 0.0260(11) 0.0215(10) 0.0210(10) 0.0033(8) -0.0036(8) -0.0058(8)
C24 0.0230(10) 0.0191(10) 0.0234(10) -0.0018(8) 0.0003(8) 0.0027(8)
C25 0.0334(12) 0.0201(11) 0.0288(12) 0.0016(9) 0.0018(9) -0.0010(9)
C26 0.0343(13) 0.0227(11) 0.0379(13) -0.0038(10) 0.0020(10) -0.0076(10)
C27 0.0312(12) 0.0315(13) 0.0301(12) -0.0067(10) -0.0019(10) -0.0056(10)
C28 0.0274(11) 0.0241(11) 0.0229(11) -0.0009(9) 0.0012(9) 0.0020(9)
C29 0.0213(10) 0.0170(10) 0.0229(10) -0.0022(8) 0.0022(8) 0.0021(8)
C30 0.0325(12) 0.0249(11) 0.0199(10) 0.0029(8) 0.0050(9) 0.0057(9)
C31 0.0332(13) 0.0453(15) 0.0275(12) 0.0031(11) 0.0055(10) 0.0057(11)
C32 0.0422(15) 0.0612(19) 0.0311(14) 0.0056(13) 0.0141(12) 0.0174(14)
C33 0.070(2) 0.0508(18) 0.0296(14) -0.0018(13) 0.0146(14) 0.0225(16)
C34 0.081(2) 0.0365(16) 0.0341(15) -0.0110(12) 0.0058(15) 0.0031(15)
C35 0.0502(16) 0.0305(13) 0.0292(13) -0.0022(10) 0.0062(11) 0.0009(11)
C36 0.0189(10) 0.0220(10) 0.0251(11) -0.0003(8) 0.0017(8) 0.0001(8)
C37 0.0285(12) 0.0306(13) 0.0392(14) 0.0092(11) -0.0011(10) -0.0041(10)
C38 0.0293(13) 0.0312(13) 0.0585(17) 0.0024(12) -0.0012(12) -0.0086(10)
C39 0.0271(12) 0.0396(15) 0.0523(16) -0.0095(12) -0.0105(11) -0.0013(11)
C40 0.0373(14) 0.0398(14) 0.0339(13) -0.0014(11) -0.0116(11) 0.0041(11)
C41 0.0284(11) 0.0254(11) 0.0268(11) 0.0015(9) -0.0005(9) 0.0008(9)
C42 0.0232(10) 0.0251(11) 0.0160(9) 0.0010(8) 0.0007(8) 0.0051(8)
C43 0.0304(12) 0.0303(12) 0.0312(12) 0.0037(10) 0.0035(10) 0.0076(10)
C44 0.0378(14) 0.0464(16) 0.0415(15) 0.0060(12) 0.0033(12) 0.0224(12)
C45 0.0238(12) 0.073(2) 0.0390(15) 0.0024(14) -0.0010(11) 0.0166(13)
C46 0.0260(12) 0.0583(18) 0.0365(14) -0.0050(13) 0.0005(10) -0.0028(12)
C47 0.0262(11) 0.0334(13) 0.0261(11) -0.0032(9) 0.0012(9) 0.0013(9)
C48 0.0235(10) 0.0175(10) 0.0178(10) 0.0013(8) -0.0014(8) -0.0005(8)
C49 0.0288(11) 0.0287(12) 0.0233(11) 0.0010(9) 0.0033(9) 0.0065(9)
C50 0.0335(12) 0.0335(13) 0.0197(11) 0.0005(9) 0.0059(9) 0.0014(10)
C51 0.0342(12) 0.0358(13) 0.0194(11) 0.0048(9) -0.0040(9) -0.0018(10)
C52 0.0350(13) 0.0407(14) 0.0278(12) 0.0045(11) -0.0057(10) 0.0138(11)
C53 0.0288(11) 0.0311(12) 0.0208(11) -0.0004(9) 0.0002(9) 0.0086(9)
F1 0.0402(9) 0.0724(12) 0.0464(10) 0.0366(9) 0.0060(7) 0.0028(8)
F2 0.0767(12) 0.0245(8) 0.0501(10) 0.0099(7) -0.0185(9) -0.0074(8)
F3 0.0411(8) 0.0442(9) 0.0406(8) 0.0198(7) -0.0223(7) -0.0101(7)
F4 0.0405(9) 0.0557(10) 0.0375(9) 0.0141(7) 0.0064(7) -0.0115(7)
F5 0.0347(8) 0.0488(10) 0.0660(11) 0.0239(8) -0.0203(8) -0.0207(7)
F6 0.0523(10) 0.0229(7) 0.0558(10) 0.0068(7) -0.0101(8) -0.0090(7)
C54 0.0536(18) 0.0406(17) 0.068(2) -0.0126(15) -0.0052(16) -0.0018(14)
Cl1 0.0537(5) 0.0436(5) 0.1471(10) 0.0010(6) -0.0212(6) -0.0064(4)
Cl2 0.1238(9) 0.0621(6) 0.0492(5) -0.0154(4) 0.0015(5) 0.0070(6)
C55 0.106(4) 0.079(3) 0.082(3) -0.036(2) 0.035(3) -0.034(3)
Cl3 0.0415(4) 0.1229(9) 0.0721(6) -0.0094(6) -0.0074(4) 0.0088(5)
Cl4 0.0649(6) 0.1258(10) 0.0745(7) -0.0045(6) 0.0147(5) -0.0261(6)

loop_
_atom_type_symbol
_atom_type_description
_atom_type_scat_dispersion_real
_atom_type_scat_dispersion_imag
_atom_type_scat_source
C C 0.0033 0.0016 'International Tables Vol C Tables 4.2.6.8 and 6.1.1.4'
H H 0.0000 0.0000 'International Tables Vol C Tables 4.2.6.8 and 6.1.1.4'
N N 0.0061 0.0033 'International Tables Vol C Tables 4.2.6.8 and 6.1.1.4'
O O 0.0106 0.0060 'International Tables Vol C Tables 4.2.6.8 and 6.1.1.4'
F F 0.0171 0.0103 'International Tables Vol C Tables 4.2.6.8 and 6.1.1.4'
P P 0.1023 0.0942 'International Tables Vol C Tables 4.2.6.8 and 6.1.1.4'
Cl Cl 0.1484 0.1585 'International Tables Vol C Tables 4.2.6.8 and 6.1.1.4'
Cu Cu 0.3201 1.2651 'International Tables Vol C Tables 4.2.6.8 and 6.1.1.4'

loop_
_geom_angle_atom_site_label_1
_geom_angle_atom_site_label_2
_geom_angle_atom_site_label_3
_geom_angle
N1 Cu P1 124.85(5)
N1 Cu N2 77.44(7)
P1 Cu N2 127.10(5)
N1 Cu P2 105.44(5)
P1 Cu P2 111.07(2)
N2 Cu P2 105.61(5)
C30 P1 C36 103.78(10)
C30 P1 C18 101.18(10)
C36 P1 C18 101.86(10)
C30 P1 Cu 117.29(8)
C36 P1 Cu 115.19(7)
C18 P1 Cu 115.37(7)
C48 P2 C29 101.79(10)
C48 P2 C42 102.26(10)
C29 P2 C42 103.63(10)
C48 P2 Cu 120.09(7)
C29 P2 Cu 112.88(7)
C42 P2 Cu 114.16(7)
C24 O1 C23 119.74(16)
C1 N1 C4 106.00(17)
C1 N1 Cu 137.17(15)
C4 N1 Cu 113.42(13)
C9 N2 C5 118.23(18)
C9 N2 Cu 131.29(14)
C5 N2 Cu 105.83(13)
N1 C1 C2 112.05(19)
N1 C1 C16 121.18(19)
C2 C1 C16 126.8(2)
C1 C2 C3 105.85(19)
C2 C3 C4 106.32(19)
C2 C3 C17 122.7(2)
C4 C3 C17 130.9(2)
N1 C4 C3 109.79(18)
N1 C4 C5 117.61(18)
C3 C4 C5 132.59(19)
N2 C5 C6 121.57(19)
N2 C5 C4 115.55(18)
C6 C5 C4 122.9(2)
C7 C6 C5 119.1(2)
C8 C7 C6 119.8(2)
C7 C8 C9 118.6(2)
N2 C9 C8 122.5(2)
N2 C9 C10 118.33(19)
C8 C9 C10 119.11(19)
C11 C10 C15 118.9(2)
C11 C10 C9 120.1(2)
C15 C10 C9 120.9(2)
C12 C11 C10 120.4(2)
C13 C12 C11 120.2(2)
C14 C13 C12 119.8(2)
C13 C14 C15 120.3(2)
C14 C15 C10 120.3(2)
F1 C16 F2 105.2(2)
F1 C16 F3 106.45(19)
F2 C16 F3 105.5(2)
F1 C16 C1 113.2(2)
F2 C16 C1 114.3(2)
F3 C16 C1 111.46(19)
F5 C17 F4 105.8(2)
F5 C17 F6 105.6(2)
F4 C17 F6 105.11(19)
F5 C17 C3 111.8(2)
F4 C17 C3 114.3(2)
F6 C17 C3 113.5(2)
C19 C18 C23 117.0(2)
C19 C18 P1 123.45(18)
C23 C18 P1 119.49(16)
C20 C19 C18 121.1(2)
C21 C20 C19 120.3(2)
C20 C21 C22 119.9(2)
C23 C22 C21 119.4(2)
C22 C23 O1 118.7(2)
C22 C23 C18 122.3(2)
O1 C23 C18 118.67(18)
C25 C24 O1 123.8(2)
C25 C24 C29 122.3(2)
O1 C24 C29 113.91(18)
C24 C25 C26 118.5(2)
C27 C26 C25 120.6(2)
C26 C27 C28 120.0(2)
C27 C28 C29 120.6(2)
C28 C29 C24 118.0(2)
C28 C29 P2 124.88(17)
C24 C29 P2 116.79(16)
C35 C30 C31 118.9(2)
C35 C30 P1 118.06(19)
C31 C30 P1 123.08(19)
C30 C31 C32 120.7(3)
C33 C32 C31 120.0(3)
C32 C33 C34 120.4(3)
C33 C34 C35 120.2(3)
C30 C35 C34 119.9(3)
C41 C36 C37 118.9(2)
C41 C36 P1 118.28(17)
C37 C36 P1 122.84(17)
C38 C37 C36 120.3(2)
C39 C38 C37 120.3(2)
C40 C39 C38 120.0(2)
C39 C40 C41 120.1(2)
C36 C41 C40 120.4(2)
C43 C42 C47 119.0(2)
C43 C42 P2 123.14(18)
C47 C42 P2 117.83(17)
C42 C43 C44 120.3(2)
C45 C44 C43 120.0(3)
C44 C45 C46 120.2(2)
C45 C46 C47 120.0(3)
C46 C47 C42 120.4(2)
C53 C48 C49 119.01(19)
C53 C48 P2 118.08(16)
C49 C48 P2 122.89(16)
C50 C49 C48 120.1(2)
C51 C50 C49 120.4(2)
C50 C51 C52 120.0(2)
C51 C52 C53 120.0(2)
C48 C53 C52 120.4(2)
Cl1 C54 Cl2 112.76(18)
Cl3 C55 Cl4 113.4(2)

loop_
_geom_bond_atom_site_label_1
_geom_bond_atom_site_label_2
_geom_bond_distance
Cu N1 2.0278(17)
Cu P1 2.2500(6)
Cu N2 2.2653(17)
Cu P2 2.3325(6)
P1 C30 1.825(2)
P1 C36 1.831(2)
P1 C18 1.838(2)
P2 C48 1.825(2)
P2 C29 1.826(2)
P2 C42 1.831(2)
O1 C24 1.386(3)
O1 C23 1.393(3)
N1 C1 1.358(3)
N1 C4 1.362(3)
N2 C9 1.348(3)
N2 C5 1.360(3)
C1 C2 1.378(3)
C1 C16 1.475(3)
C2 C3 1.399(3)
C3 C4 1.413(3)
C3 C17 1.473(3)
C4 C5 1.467(3)
C5 C6 1.399(3)
C6 C7 1.378(3)
C7 C8 1.379(3)
C8 C9 1.396(3)
C9 C10 1.487(3)
C10 C11 1.394(3)
C10 C15 1.396(3)
C11 C12 1.384(3)
C12 C13 1.384(4)
C13 C14 1.381(4)
C14 C15 1.383(4)
C16 F1 1.338(3)
C16 F2 1.339(3)
C16 F3 1.347(3)
C17 F5 1.342(3)
C17 F4 1.348(3)
C17 F6 1.354(3)
C18 C19 1.398(3)
C18 C23 1.398(3)
C19 C20 1.389(3)
C20 C21 1.382(4)
C21 C22 1.383(3)
C22 C23 1.381(3)
C24 C25 1.380(3)
C24 C29 1.395(3)
C25 C26 1.390(3)
C26 C27 1.383(4)
C27 C28 1.388(3)
C28 C29 1.390(3)
C30 C35 1.388(4)
C30 C31 1.391(3)
C31 C32 1.391(4)
C32 C33 1.361(5)
C33 C34 1.379(5)
C34 C35 1.397(4)
C36 C41 1.387(3)
C36 C37 1.392(3)
C37 C38 1.388(4)
C38 C39 1.378(4)
C39 C40 1.376(4)
C40 C41 1.393(3)
C42 C43 1.387(3)
C42 C47 1.394(3)
C43 C44 1.390(3)
C44 C45 1.376(4)
C45 C46 1.381(4)
C46 C47 1.386(3)
C48 C53 1.387(3)
C48 C49 1.395(3)
C49 C50 1.387(3)
C50 C51 1.377(3)
C51 C52 1.378(4)
C52 C53 1.391(3)
C54 Cl1 1.736(3)
C54 Cl2 1.757(4)
C55 Cl3 1.697(4)
C55 Cl4 1.733(4)
